data_1529300
loop_
_publ_author_name
'Weiss, Ryan J.'
'Gordts, Philip L. S. M.'
'Le, Dzung'
'Xu, Ding'
'Esko, Jeffrey D.'
'Tor, Yitzhak'

_publ_section_title
;
 Small molecule antagonists of cell-surface heparan sulfate and
 heparin--protein interactions
;
_journal_issue 10
_journal_name_full 'Chem. Sci.'
_journal_page_first 5984
_journal_paper_doi 10.1039/C5SC01208B
_journal_volume 6
_journal_year 2015
_chemical_formula_sum 'C13 H14 N3 O2'
_chemical_formula_weight 244.27
_chemical_name_systematic
; 
 ? 
;
_space_group_crystal_system monoclinic
_space_group_IT_number 14
_space_group_name_Hall '-P 2ybc'
_space_group_name_H-M_alt 'P 1 21/c 1'
_symmetry_space_group_name_Hall '-P 2ybc'
_symmetry_space_group_name_H-M 'P 1 21/c 1'
_atom_sites_solution_hydrogens mixed
_audit_creation_method SHELXL-2013
_audit_update_record
;
2015-04-01 deposited with the CCDC.
2015-07-22 downloaded from the CCDC.
;
_cell_angle_alpha 90
_cell_angle_beta 113.595(2)
_cell_angle_gamma 90
_cell_formula_units_Z 4
_cell_length_a 8.5132(5)
_cell_length_b 21.0477(13)
_cell_length_c 7.2003(4)
_cell_measurement_reflns_used 9705
_cell_measurement_temperature 100(2)
_cell_measurement_theta_max 26.35
_cell_measurement_theta_min 2.61
_cell_volume 1182.31(12)
_computing_cell_refinement 'Bruker SAINT'
_computing_data_collection 'Bruker APEX2'
_computing_data_reduction 'Bruker SAINT'
_computing_molecular_graphics 'Bruker SHELXTL'
_computing_publication_material 'Bruker SHELXTL'
_computing_structure_refinement 'SHELXL-2013 (Sheldrick, 2013)'
_computing_structure_solution 'SHELXS-97 (Sheldrick 2008)'
_diffrn_ambient_temperature 100(2)
_diffrn_measured_fraction_theta_full 0.998
_diffrn_measured_fraction_theta_max 0.997
_diffrn_measurement_device_type 'Bruker APEX-II CCD'
_diffrn_measurement_method '\f and \w scans'
_diffrn_radiation_type MoK\a
_diffrn_radiation_wavelength 0.71073
_diffrn_reflns_av_R_equivalents 0.0491
_diffrn_reflns_av_unetI/netI 0.0227
_diffrn_reflns_laue_measured_fraction_full 0.998
_diffrn_reflns_laue_measured_fraction_max 0.997
_diffrn_reflns_limit_h_max 10
_diffrn_reflns_limit_h_min -10
_diffrn_reflns_limit_k_max 26
_diffrn_reflns_limit_k_min -26
_diffrn_reflns_limit_l_max 9
_diffrn_reflns_limit_l_min -9
_diffrn_reflns_number 20966
_diffrn_reflns_point_group_measured_fraction_full 0.998
_diffrn_reflns_point_group_measured_fraction_max 0.997
_diffrn_reflns_theta_full 25.000
_diffrn_reflns_theta_max 26.402
_diffrn_reflns_theta_min 2.611
_exptl_absorpt_coefficient_mu 0.095
_exptl_absorpt_correction_T_max 0.999
_exptl_absorpt_correction_T_min 0.948
_exptl_absorpt_correction_type multi-scan
_exptl_absorpt_process_details SADABS
_exptl_crystal_colour colourless
_exptl_crystal_density_diffrn 1.372
_exptl_crystal_description rod
_exptl_crystal_F_000 516
_exptl_crystal_size_max 0.300
_exptl_crystal_size_mid 0.100
_exptl_crystal_size_min 0.070
_refine_diff_density_max 0.812
_refine_diff_density_min -0.199
_refine_diff_density_rms 0.054
_refine_ls_extinction_method none
_refine_ls_goodness_of_fit_ref 1.064
_refine_ls_hydrogen_treatment mixed
_refine_ls_matrix_type full
_refine_ls_number_parameters 172
_refine_ls_number_reflns 2413
_refine_ls_number_restraints 0
_refine_ls_restrained_S_all 1.064
_refine_ls_R_factor_all 0.0502
_refine_ls_R_factor_gt 0.0463
_refine_ls_shift/su_max 0.001
_refine_ls_shift/su_mean 0.000
_refine_ls_structure_factor_coef Fsqd
_refine_ls_weighting_details 'w=1/[\s^2^(Fo^2^)+(0.0650P)^2^+1.0000P] where P=(Fo^2^+2Fc^2^)/3'
_refine_ls_weighting_scheme calc
_refine_ls_wR_factor_gt 0.1290
_refine_ls_wR_factor_ref 0.1325
_reflns_Friedel_coverage 0.000
_reflns_number_gt 2209
_reflns_number_total 2413
_reflns_threshold_expression 'I > 2\s(I)'
_cod_data_source_file c5sc01208b2.cif
_cod_data_source_block tor86
_cod_depositor_comments 'Adding full bibliography for 1529300--1529303.cif.'
_cod_database_code 1529300
_shelx_space_group_comment
; 
The symmetry employed for this shelxl refinement is uniquely defined 
by the following loop, which should always be used as a source of 
symmetry information in preference to the above space-group names. 
They are only intended as comments. 
;
_shelx_estimated_absorpt_t_min 0.972
_shelx_estimated_absorpt_t_max 0.993
_shelxl_version_number 2013-3

loop_
_space_group_symop_operation_xyz
'x, y, z'
'-x, y+1/2, -z+1/2'
'-x, -y, -z'
'x, -y-1/2, z-1/2'

loop_
_atom_site_label
_atom_site_type_symbol
_atom_site_fract_x
_atom_site_fract_y
_atom_site_fract_z
_atom_site_U_iso_or_equiv
_atom_site_adp_type
_atom_site_occupancy
_atom_site_site_symmetry_order
_atom_site_calc_flag
_atom_site_refinement_flags_posn
_atom_site_refinement_flags_adp
O1S O -0.05291(15) 0.39864(6) 1.10342(19) 0.0212(3) Uani 1 1 d . .
O1 O -0.14002(15) 0.44074(6) 0.41328(17) 0.0214(3) Uani 1 1 d . .
N1 N 0.65814(17) 0.34047(6) 0.8202(2) 0.0170(3) Uani 1 1 d . .
N2 N 0.01848(17) 0.43140(7) 0.7538(2) 0.0168(3) Uani 1 1 d . .
H2 H 0.0121 0.4358 0.8722 0.020 Uiso 1 1 calc R U
N3 N 0.23188(19) 0.30567(7) 0.2734(2) 0.0247(4) Uani 1 1 d . .
C1 C 0.8462(2) 0.28284(8) 0.7007(3) 0.0218(4) Uani 1 1 d . .
H1 H 0.8798 0.3000 0.5954 0.033 Uiso 1 1 calc R U
H7 H 0.8423 0.2364 0.6925 0.033 Uiso 1 1 calc R U
H8 H 0.9299 0.2959 0.8343 0.033 Uiso 1 1 calc R U
C2 C 0.6719(2) 0.30787(7) 0.6700(3) 0.0171(3) Uani 1 1 d . .
C3 C 0.4972(2) 0.36109(7) 0.7943(2) 0.0161(3) Uani 1 1 d . .
C4 C 0.4791(2) 0.39412(8) 0.9563(2) 0.0193(4) Uani 1 1 d . .
H11 H 0.5768 0.4009 1.0788 0.023 Uiso 1 1 calc R U
C5 C 0.3226(2) 0.41634(8) 0.9381(2) 0.0189(4) Uani 1 1 d . .
H12 H 0.3132 0.4387 1.0477 0.023 Uiso 1 1 calc R U
C6 C 0.1743(2) 0.40646(8) 0.7578(2) 0.0164(3) Uani 1 1 d . .
C7 C -0.1220(2) 0.44927(7) 0.5899(2) 0.0159(3) Uani 1 1 d . .
C8 C -0.25617(19) 0.48348(7) 0.6411(2) 0.0158(3) Uani 1 1 d . .
H4 H -0.2201 0.5282 0.6750 0.019 Uiso 1 1 calc R U
H3 H -0.2618 0.4636 0.7628 0.019 Uiso 1 1 calc R U
C9 C -0.43452(19) 0.48246(7) 0.4703(2) 0.0157(3) Uani 1 1 d . .
H5 H -0.4717 0.4379 0.4361 0.019 Uiso 1 1 calc R U
H6 H -0.4301 0.5027 0.3483 0.019 Uiso 1 1 calc R U
C10 C 0.1872(2) 0.37320(7) 0.6008(2) 0.0163(3) Uani 1 1 d . .
H10 H 0.0874 0.3652 0.4817 0.020 Uiso 1 1 calc R U
C11 C 0.3485(2) 0.35076(7) 0.6147(2) 0.0154(3) Uani 1 1 d . .
C12 C 0.5321(2) 0.29559(8) 0.4856(3) 0.0190(4) Uani 1 1 d . .
H9 H 0.5497 0.2722 0.3827 0.023 Uiso 1 1 calc R U
C13 C 0.3693(2) 0.31707(8) 0.4522(3) 0.0175(4) Uani 1 1 d . .
H1X H -0.149(4) 0.3769(13) 1.024(4) 0.047(7) Uiso 1 1 d . .
H1Y H -0.078(3) 0.4146(13) 1.197(4) 0.041(7) Uiso 1 1 d . .

loop_
_atom_site_aniso_label
_atom_site_aniso_U_11
_atom_site_aniso_U_22
_atom_site_aniso_U_33
_atom_site_aniso_U_23
_atom_site_aniso_U_13
_atom_site_aniso_U_12
O1S 0.0164(6) 0.0307(7) 0.0165(6) -0.0033(5) 0.0067(5) -0.0007(5)
O1 0.0183(6) 0.0295(7) 0.0164(6) -0.0010(5) 0.0070(5) 0.0046(5)
N1 0.0142(7) 0.0163(6) 0.0200(7) 0.0013(5) 0.0062(5) 0.0009(5)
N2 0.0149(7) 0.0213(7) 0.0150(7) 0.0002(5) 0.0069(5) 0.0028(5)
N3 0.0191(7) 0.0299(8) 0.0226(8) -0.0096(6) 0.0056(6) 0.0000(6)
C1 0.0175(8) 0.0217(8) 0.0271(9) -0.0031(7) 0.0098(7) 0.0014(6)
C2 0.0163(8) 0.0137(7) 0.0229(8) 0.0020(6) 0.0095(7) 0.0001(6)
C3 0.0143(7) 0.0146(7) 0.0195(8) 0.0024(6) 0.0069(6) 0.0010(6)
C4 0.0165(8) 0.0229(8) 0.0166(8) 0.0002(6) 0.0048(6) 0.0010(6)
C5 0.0178(8) 0.0226(8) 0.0163(8) -0.0013(6) 0.0068(6) 0.0022(6)
C6 0.0139(8) 0.0172(7) 0.0186(8) 0.0032(6) 0.0071(6) 0.0017(6)
C7 0.0138(7) 0.0157(7) 0.0182(8) 0.0000(6) 0.0063(6) -0.0008(6)
C8 0.0135(8) 0.0171(7) 0.0164(8) 0.0001(6) 0.0057(6) 0.0019(6)
C9 0.0139(8) 0.0163(7) 0.0168(8) 0.0005(6) 0.0062(6) 0.0017(6)
C10 0.0148(8) 0.0162(7) 0.0170(8) 0.0010(6) 0.0055(6) -0.0001(6)
C11 0.0147(7) 0.0128(7) 0.0192(8) 0.0021(6) 0.0075(6) -0.0001(6)
C12 0.0192(8) 0.0169(8) 0.0230(8) -0.0030(6) 0.0107(7) 0.0005(6)
C13 0.0165(8) 0.0150(7) 0.0212(8) -0.0005(6) 0.0077(7) -0.0013(6)

loop_
_atom_type_symbol
_atom_type_description
_atom_type_scat_dispersion_real
_atom_type_scat_dispersion_imag
_atom_type_scat_source
C C 0.0033 0.0016 'International Tables Vol C Tables 4.2.6.8 and 6.1.1.4'
H H 0.0000 0.0000 'International Tables Vol C Tables 4.2.6.8 and 6.1.1.4'
N N 0.0061 0.0033 'International Tables Vol C Tables 4.2.6.8 and 6.1.1.4'
O O 0.0106 0.0060 'International Tables Vol C Tables 4.2.6.8 and 6.1.1.4'

loop_
_geom_angle_atom_site_label_1
_geom_angle_atom_site_label_2
_geom_angle_atom_site_label_3
_geom_angle
_geom_angle_site_symmetry_3
C2 N1 C3 117.45(14) .
C7 N2 C6 127.85(14) .
N1 C2 C12 123.17(15) .
N1 C2 C1 117.73(14) .
C12 C2 C1 119.10(15) .
N1 C3 C4 118.22(14) .
N1 C3 C11 123.50(15) .
C4 C3 C11 118.28(14) .
C5 C4 C3 120.74(15) .
C4 C5 C6 120.93(15) .
C10 C6 N2 123.80(15) .
C10 C6 C5 119.57(15) .
N2 C6 C5 116.62(14) .
O1 C7 N2 124.13(14) .
O1 C7 C8 121.71(14) .
N2 C7 C8 114.13(13) .
C7 C8 C9 113.71(13) .
C8 C9 C9 111.67(16) 3_466
C6 C10 C11 120.46(15) .
C10 C11 C3 119.98(14) .
C10 C11 C13 122.53(14) .
C3 C11 C13 117.49(14) .
C13 C12 C2 120.95(15) .
N3 C13 C12 121.68(15) .
N3 C13 C11 120.92(14) .
C12 C13 C11 117.39(15) .

loop_
_geom_bond_atom_site_label_1
_geom_bond_atom_site_label_2
_geom_bond_distance
_geom_bond_site_symmetry_2
O1 C7 1.232(2) .
N1 C2 1.325(2) .
N1 C3 1.377(2) .
N2 C7 1.354(2) .
N2 C6 1.416(2) .
N3 C13 1.370(2) .
C1 C2 1.505(2) .
C2 C12 1.407(2) .
C3 C4 1.418(2) .
C3 C11 1.418(2) .
C4 C5 1.368(2) .
C5 C6 1.418(2) .
C6 C10 1.371(2) .
C7 C8 1.515(2) .
C8 C9 1.524(2) .
C9 C9 1.533(3) 3_466
C10 C11 1.417(2) .
C11 C13 1.439(2) .
C12 C13 1.384(2) .
